data_4508985
loop_
_publ_author_name
'Reddy, L. Sreenivas'
'Bethune, Sarah J.'
'Kampf, Jeff W.'
'Rodr\'iguez-Hornedo, Na\'ir'

_publ_section_title
;
 Cocrystals and Salts of Gabapentin: pH Dependent Cocrystal Stability and
 Solubility
;
_journal_issue 1
_journal_name_full 'Crystal Growth &amp; Design'
_journal_page_first 378
_journal_paper_doi 10.1021/cg800587y
_journal_volume 9
_journal_year 2009
_chemical_formula_moiety 'C9 H18 N O2, C7 H5 O3'
_chemical_formula_sum 'C16 H23 N O5'
_chemical_formula_weight 309.35
_chemical_name_systematic
;
 ?
;
_space_group_IT_number 14
_symmetry_cell_setting monoclinic
_symmetry_space_group_name_Hall '-P 2yn'
_symmetry_space_group_name_H-M 'P 1 21/n 1'
_atom_sites_solution_hydrogens geom
_atom_sites_solution_primary direct
_atom_sites_solution_secondary difmap
_audit_creation_method SHELXL-97
_cell_angle_alpha 90.00
_cell_angle_beta 96.573(1)
_cell_angle_gamma 90.00
_cell_formula_units_Z 8
_cell_length_a 10.5813(9)
_cell_length_b 10.3920(9)
_cell_length_c 28.659(3)
_cell_measurement_reflns_used 9506
_cell_measurement_temperature 85(2)
_cell_measurement_theta_max 23.34
_cell_measurement_theta_min 2.86
_cell_volume 3130.7(5)
_computing_cell_refinement 'Bruker SAINT'
_computing_data_collection 'Bruker SMART-APEX'
_computing_data_reduction 'Bruker SAINT'
_computing_molecular_graphics 'Bruker SHELXTL'
_computing_publication_material 'Bruker SHELXTL'
_computing_structure_refinement 'Bruker SHELXTL'
_computing_structure_solution 'Bruker SHELXTL'
_diffrn_ambient_temperature 85(2)
_diffrn_measured_fraction_theta_full 0.996
_diffrn_measured_fraction_theta_max 0.996
_diffrn_measurement_device_type 'CCD area detector'
_diffrn_measurement_method 'phi and omega scans'
_diffrn_radiation_monochromator graphite
_diffrn_radiation_source 'fine-focus sealed tube'
_diffrn_radiation_type MoK\a
_diffrn_radiation_wavelength 0.71073
_diffrn_reflns_av_R_equivalents 0.0427
_diffrn_reflns_av_sigmaI/netI 0.0223
_diffrn_reflns_limit_h_max 14
_diffrn_reflns_limit_h_min -14
_diffrn_reflns_limit_k_max 13
_diffrn_reflns_limit_k_min -13
_diffrn_reflns_limit_l_max 38
_diffrn_reflns_limit_l_min -38
_diffrn_reflns_number 67350
_diffrn_reflns_theta_full 28.39
_diffrn_reflns_theta_max 28.39
_diffrn_reflns_theta_min 1.99
_exptl_absorpt_coefficient_mu 0.097
_exptl_absorpt_correction_T_max 0.9913
_exptl_absorpt_correction_T_min 0.9696
_exptl_absorpt_correction_type multi-scan
_exptl_absorpt_process_details
;
  Blessing, R. Acta Cryst. (1995) A51 33-38.
  Sheldrick, G.  SADABS (Version 2007/4) Bruker AXS area
  detector absorption and other corrections, University of
  Gottingen, Germany 2007.
;
_exptl_crystal_colour colorless
_exptl_crystal_density_diffrn 1.313
_exptl_crystal_density_method 'not measured'
_exptl_crystal_description needle
_exptl_crystal_F_000 1328
_exptl_crystal_size_max 0.32
_exptl_crystal_size_mid 0.22
_exptl_crystal_size_min 0.09
_refine_diff_density_max 0.436
_refine_diff_density_min -0.281
_refine_diff_density_rms 0.060
_refine_ls_extinction_method none
_refine_ls_goodness_of_fit_ref 1.126
_refine_ls_hydrogen_treatment mixed
_refine_ls_matrix_type full
_refine_ls_number_parameters 437
_refine_ls_number_reflns 7813
_refine_ls_number_restraints 0
_refine_ls_restrained_S_all 1.126
_refine_ls_R_factor_all 0.0577
_refine_ls_R_factor_gt 0.0504
_refine_ls_shift/su_max 0.000
_refine_ls_shift/su_mean 0.000
_refine_ls_structure_factor_coef Fsqd
_refine_ls_weighting_details 'calc w=1/[\s^2^(Fo^2^)+(0.0534P)^2^+2.1891P] where P=(Fo^2^+2Fc^2^)/3'
_refine_ls_weighting_scheme calc
_refine_ls_wR_factor_gt 0.1248
_refine_ls_wR_factor_ref 0.1289
_reflns_number_gt 6801
_reflns_number_total 7813
_reflns_threshold_expression >2sigma(I)
_cod_data_source_file cg800587ysup1.cif
_cod_data_source_block 3
_cod_depositor_comments
;
The following automatic conversions were performed:

'_symmetry_cell_setting' value 'Monoclinic' changed to 'monoclinic'
according to /home/saulius/struct/CIF-dictionaries/cif_core.dic
dictionary named 'cif_core.dic' version 2.4.2 from 2011-04-26.

Automatic conversion script
Id: cif_fix_values 1891 2012-01-12 08:04:46Z andrius 
;
_cod_original_cell_volume 3130.6(5)
_cod_original_sg_symbol_H-M P2(1)/n
_cod_database_code 4508985

loop_
_symmetry_equiv_pos_as_xyz
'x, y, z'
'-x+1/2, y+1/2, -z+1/2'
'-x, -y, -z'
'x-1/2, -y-1/2, z-1/2'

loop_
_atom_site_label
_atom_site_type_symbol
_atom_site_fract_x
_atom_site_fract_y
_atom_site_fract_z
_atom_site_U_iso_or_equiv
_atom_site_adp_type
_atom_site_occupancy
_atom_site_symmetry_multiplicity
_atom_site_calc_flag
_atom_site_refinement_flags
O1 O 1.05846(11) 0.29935(13) 0.24327(4) 0.0261(3) Uani 1 1 d .
H1 H 1.054(2) 0.358(3) 0.2683(9) 0.053(7) Uiso 1 1 d .
O2 O 0.85162(10) 0.34623(11) 0.22900(4) 0.0212(2) Uani 1 1 d .
O3 O 0.45119(10) -0.05293(11) 0.18559(4) 0.0210(2) Uani 1 1 d .
O4 O 0.33566(11) 0.10362(11) 0.21288(4) 0.0216(2) Uani 1 1 d .
O5 O 0.22634(11) 0.26744(11) 0.15815(4) 0.0193(2) Uani 1 1 d .
H5 H 0.256(2) 0.219(2) 0.1842(9) 0.043(6) Uiso 1 1 d .
O6 O 0.12322(10) 0.86024(11) 0.21888(4) 0.0206(2) Uani 1 1 d .
O7 O -0.07584(10) 0.80731(12) 0.22967(4) 0.0223(2) Uani 1 1 d .
H7 H -0.058(2) 0.865(2) 0.2554(8) 0.040(6) Uiso 1 1 d .
O8 O 0.52198(10) 0.44714(11) 0.19781(4) 0.0222(2) Uani 1 1 d .
O9 O 0.67467(11) 0.59491(11) 0.21199(4) 0.0207(2) Uani 1 1 d .
O10 O 0.70956(10) 0.76117(10) 0.15032(4) 0.0188(2) Uani 1 1 d .
H10 H 0.714(2) 0.716(2) 0.1783(8) 0.034(6) Uiso 1 1 d .
N1 N 0.71048(12) 0.02315(13) 0.20084(4) 0.0157(2) Uani 1 1 d .
H1A H 0.629(2) -0.002(2) 0.2051(7) 0.027(5) Uiso 1 1 d .
H1B H 0.743(2) -0.047(2) 0.1880(7) 0.029(5) Uiso 1 1 d .
H1C H 0.753(2) 0.040(2) 0.2305(7) 0.027(5) Uiso 1 1 d .
N2 N 0.25622(13) 0.52007(13) 0.20619(5) 0.0181(3) Uani 1 1 d .
H2C H 0.216(2) 0.532(2) 0.2329(8) 0.037(6) Uiso 1 1 d .
H2D H 0.339(2) 0.501(2) 0.2168(8) 0.042(6) Uiso 1 1 d .
H2E H 0.226(2) 0.450(2) 0.1896(8) 0.033(6) Uiso 1 1 d .
C1 C 0.94235(13) 0.28216(14) 0.22121(5) 0.0156(3) Uani 1 1 d .
C2 C 0.94095(13) 0.17418(14) 0.18611(5) 0.0156(3) Uani 1 1 d .
H2A H 0.9466 0.0920 0.2037 0.019 Uiso 1 1 calc R
H2B H 1.0188 0.1814 0.1701 0.019 Uiso 1 1 calc R
C3 C 0.82653(13) 0.16583(14) 0.14826(5) 0.0141(3) Uani 1 1 d .
C4 C 0.81225(15) 0.29459(14) 0.12120(5) 0.0185(3) Uani 1 1 d .
H4A H 0.7801 0.3605 0.1418 0.022 Uiso 1 1 calc R
H4B H 0.8973 0.3227 0.1140 0.022 Uiso 1 1 calc R
C5 C 0.72300(16) 0.28854(15) 0.07535(5) 0.0224(3) Uani 1 1 d .
H5B H 0.6351 0.2714 0.0824 0.027 Uiso 1 1 calc R
H5C H 0.7234 0.3725 0.0591 0.027 Uiso 1 1 calc R
C6 C 0.76412(17) 0.18318(16) 0.04344(5) 0.0239(3) Uani 1 1 d .
H6A H 0.8497 0.2031 0.0346 0.029 Uiso 1 1 calc R
H6B H 0.7040 0.1791 0.0143 0.029 Uiso 1 1 calc R
C7 C 0.76699(15) 0.05384(15) 0.06852(5) 0.0195(3) Uani 1 1 d .
H7A H 0.7956 -0.0137 0.0478 0.023 Uiso 1 1 calc R
H7B H 0.6802 0.0315 0.0755 0.023 Uiso 1 1 calc R
C8 C 0.85672(14) 0.05808(14) 0.11425(5) 0.0160(3) Uani 1 1 d .
H8A H 0.9448 0.0697 0.1065 0.019 Uiso 1 1 calc R
H8B H 0.8528 -0.0258 0.1304 0.019 Uiso 1 1 calc R
C9 C 0.70231(13) 0.13847(14) 0.16950(5) 0.0153(3) Uani 1 1 d .
H9A H 0.6803 0.2146 0.1877 0.018 Uiso 1 1 calc R
H9B H 0.6329 0.1253 0.1437 0.018 Uiso 1 1 calc R
C10 C 0.38033(13) 0.04386(14) 0.17988(5) 0.0164(3) Uani 1 1 d .
C11 C 0.34706(13) 0.09279(14) 0.13101(5) 0.0144(3) Uani 1 1 d .
C12 C 0.39121(14) 0.02903(15) 0.09312(5) 0.0177(3) Uani 1 1 d .
H12A H 0.4434 -0.0450 0.0987 0.021 Uiso 1 1 calc R
C13 C 0.36016(15) 0.07187(16) 0.04762(5) 0.0206(3) Uani 1 1 d .
H13A H 0.3921 0.0288 0.0222 0.025 Uiso 1 1 calc R
C14 C 0.28157(15) 0.17874(15) 0.03948(5) 0.0209(3) Uani 1 1 d .
H14A H 0.2589 0.2078 0.0082 0.025 Uiso 1 1 calc R
C15 C 0.23594(15) 0.24332(15) 0.07635(5) 0.0188(3) Uani 1 1 d .
H15A H 0.1816 0.3157 0.0703 0.023 Uiso 1 1 calc R
C16 C 0.26983(13) 0.20199(14) 0.12238(5) 0.0150(3) Uani 1 1 d .
C17 C 0.03063(13) 0.79253(14) 0.20974(5) 0.0151(3) Uani 1 1 d .
C18 C 0.01861(13) 0.68253(14) 0.17509(5) 0.0148(3) Uani 1 1 d .
H18A H -0.0599 0.6962 0.1534 0.018 Uiso 1 1 calc R
H18B H 0.0067 0.6024 0.1927 0.018 Uiso 1 1 calc R
C19 C 0.12888(13) 0.66040(14) 0.14529(5) 0.0140(3) Uani 1 1 d .
C20 C 0.09788(13) 0.54212(14) 0.11352(5) 0.0152(3) Uani 1 1 d .
H20A H 0.1760 0.5158 0.1000 0.018 Uiso 1 1 calc R
H20B H 0.0729 0.4701 0.1331 0.018 Uiso 1 1 calc R
C21 C -0.00798(15) 0.56384(15) 0.07333(5) 0.0200(3) Uani 1 1 d .
H21A H -0.0188 0.4855 0.0536 0.024 Uiso 1 1 calc R
H21B H -0.0891 0.5806 0.0863 0.024 Uiso 1 1 calc R
C22 C 0.02379(18) 0.67721(16) 0.04337(5) 0.0254(3) Uani 1 1 d .
H22A H -0.0468 0.6921 0.0182 0.030 Uiso 1 1 calc R
H22B H 0.1015 0.6579 0.0284 0.030 Uiso 1 1 calc R
C23 C 0.04503(18) 0.79787(16) 0.07364(6) 0.0260(3) Uani 1 1 d .
H23A H 0.0680 0.8705 0.0539 0.031 Uiso 1 1 calc R
H23B H -0.0349 0.8205 0.0866 0.031 Uiso 1 1 calc R
C24 C 0.15062(16) 0.77747(14) 0.11393(5) 0.0206(3) Uani 1 1 d .
H24A H 0.1581 0.8558 0.1337 0.025 Uiso 1 1 calc R
H24B H 0.2323 0.7659 0.1007 0.025 Uiso 1 1 calc R
C25 C 0.25512(13) 0.63730(14) 0.17589(5) 0.0167(3) Uani 1 1 d .
H25A H 0.3236 0.6293 0.1552 0.020 Uiso 1 1 calc R
H25B H 0.2745 0.7134 0.1963 0.020 Uiso 1 1 calc R
C26 C 0.58996(13) 0.53731(14) 0.18523(5) 0.0160(3) Uani 1 1 d .
C27 C 0.56700(13) 0.58136(14) 0.13531(5) 0.0140(3) Uani 1 1 d .
C28 C 0.48330(14) 0.51404(15) 0.10281(5) 0.0174(3) Uani 1 1 d .
H28A H 0.4432 0.4384 0.1125 0.021 Uiso 1 1 calc R
C29 C 0.45766(15) 0.55525(16) 0.05686(5) 0.0210(3) Uani 1 1 d .
H29A H 0.4002 0.5088 0.0352 0.025 Uiso 1 1 calc R
C30 C 0.51721(16) 0.66586(16) 0.04271(5) 0.0219(3) Uani 1 1 d .
H30A H 0.5002 0.6949 0.0112 0.026 Uiso 1 1 calc R
C31 C 0.60091(15) 0.73359(15) 0.07419(5) 0.0196(3) Uani 1 1 d .
H31A H 0.6412 0.8087 0.0641 0.024 Uiso 1 1 calc R
C32 C 0.62673(13) 0.69266(14) 0.12065(5) 0.0153(3) Uani 1 1 d .

loop_
_atom_site_aniso_label
_atom_site_aniso_U_11
_atom_site_aniso_U_22
_atom_site_aniso_U_33
_atom_site_aniso_U_23
_atom_site_aniso_U_13
_atom_site_aniso_U_12
O1 0.0163(5) 0.0327(7) 0.0279(6) -0.0148(5) -0.0032(4) 0.0025(5)
O2 0.0174(5) 0.0211(5) 0.0246(6) -0.0073(4) 0.0004(4) 0.0029(4)
O3 0.0165(5) 0.0223(6) 0.0234(5) 0.0070(4) -0.0008(4) 0.0014(4)
O4 0.0294(6) 0.0201(6) 0.0154(5) 0.0013(4) 0.0031(4) -0.0012(5)
O5 0.0252(6) 0.0161(5) 0.0171(5) -0.0011(4) 0.0048(4) 0.0042(4)
O6 0.0192(5) 0.0196(5) 0.0236(5) -0.0064(4) 0.0052(4) -0.0037(4)
O7 0.0149(5) 0.0288(6) 0.0240(6) -0.0116(5) 0.0054(4) -0.0001(4)
O8 0.0178(5) 0.0260(6) 0.0233(5) 0.0100(4) 0.0044(4) -0.0014(4)
O9 0.0244(5) 0.0202(5) 0.0168(5) 0.0010(4) -0.0004(4) 0.0004(4)
O10 0.0192(5) 0.0160(5) 0.0211(5) 0.0002(4) 0.0017(4) -0.0035(4)
N1 0.0157(6) 0.0154(6) 0.0164(6) 0.0000(5) 0.0032(5) -0.0013(5)
N2 0.0171(6) 0.0183(6) 0.0182(6) -0.0023(5) -0.0014(5) 0.0043(5)
C1 0.0159(6) 0.0149(6) 0.0158(6) -0.0004(5) 0.0016(5) -0.0005(5)
C2 0.0136(6) 0.0157(7) 0.0176(6) -0.0027(5) 0.0022(5) 0.0004(5)
C3 0.0142(6) 0.0128(6) 0.0153(6) -0.0007(5) 0.0016(5) 0.0002(5)
C4 0.0223(7) 0.0130(7) 0.0199(7) 0.0010(5) 0.0018(5) -0.0019(5)
C5 0.0284(8) 0.0164(7) 0.0215(7) 0.0038(6) -0.0015(6) 0.0001(6)
C6 0.0315(8) 0.0229(8) 0.0165(7) 0.0014(6) 0.0001(6) -0.0004(6)
C7 0.0227(7) 0.0176(7) 0.0178(7) -0.0032(5) 0.0005(5) -0.0008(6)
C8 0.0178(7) 0.0137(6) 0.0168(7) -0.0017(5) 0.0031(5) -0.0004(5)
C9 0.0143(6) 0.0135(6) 0.0180(7) 0.0004(5) 0.0016(5) 0.0005(5)
C10 0.0134(6) 0.0176(7) 0.0177(7) 0.0020(5) -0.0002(5) -0.0051(5)
C11 0.0119(6) 0.0146(6) 0.0165(6) 0.0010(5) 0.0008(5) -0.0013(5)
C12 0.0144(6) 0.0174(7) 0.0213(7) -0.0013(6) 0.0024(5) 0.0017(5)
C13 0.0214(7) 0.0226(8) 0.0185(7) -0.0039(6) 0.0047(5) 0.0020(6)
C14 0.0249(8) 0.0221(8) 0.0154(7) 0.0011(6) 0.0009(6) 0.0016(6)
C15 0.0204(7) 0.0161(7) 0.0194(7) 0.0007(5) 0.0004(5) 0.0028(5)
C16 0.0144(6) 0.0137(6) 0.0174(6) -0.0016(5) 0.0035(5) -0.0027(5)
C17 0.0147(6) 0.0148(6) 0.0157(6) -0.0009(5) 0.0020(5) 0.0028(5)
C18 0.0128(6) 0.0148(6) 0.0171(6) -0.0030(5) 0.0024(5) -0.0003(5)
C19 0.0136(6) 0.0129(6) 0.0157(6) -0.0011(5) 0.0027(5) 0.0003(5)
C20 0.0158(6) 0.0139(6) 0.0160(6) -0.0017(5) 0.0022(5) 0.0014(5)
C21 0.0220(7) 0.0197(7) 0.0175(7) -0.0040(6) -0.0010(5) 0.0030(6)
C22 0.0361(9) 0.0224(8) 0.0169(7) 0.0011(6) 0.0002(6) 0.0078(7)
C23 0.0424(10) 0.0161(7) 0.0198(7) 0.0028(6) 0.0048(7) 0.0076(7)
C24 0.0289(8) 0.0131(7) 0.0212(7) -0.0003(5) 0.0082(6) -0.0018(6)
C25 0.0128(6) 0.0163(7) 0.0212(7) -0.0021(5) 0.0030(5) -0.0008(5)
C26 0.0148(6) 0.0168(7) 0.0170(7) 0.0018(5) 0.0043(5) 0.0048(5)
C27 0.0123(6) 0.0142(6) 0.0162(6) 0.0014(5) 0.0039(5) 0.0022(5)
C28 0.0152(6) 0.0167(7) 0.0207(7) -0.0005(5) 0.0043(5) -0.0006(5)
C29 0.0207(7) 0.0228(8) 0.0191(7) -0.0037(6) 0.0000(5) -0.0001(6)
C30 0.0269(8) 0.0237(8) 0.0153(7) 0.0027(6) 0.0030(6) 0.0054(6)
C31 0.0243(7) 0.0151(7) 0.0206(7) 0.0028(5) 0.0072(6) 0.0014(6)
C32 0.0137(6) 0.0142(6) 0.0187(7) -0.0011(5) 0.0043(5) 0.0017(5)

loop_
_atom_type_symbol
_atom_type_description
_atom_type_scat_dispersion_real
_atom_type_scat_dispersion_imag
_atom_type_scat_source
C C 0.0033 0.0016 'International Tables Vol C Tables 4.2.6.8 and 6.1.1.4'
H H 0.0000 0.0000 'International Tables Vol C Tables 4.2.6.8 and 6.1.1.4'
N N 0.0061 0.0033 'International Tables Vol C Tables 4.2.6.8 and 6.1.1.4'
O O 0.0106 0.0060 'International Tables Vol C Tables 4.2.6.8 and 6.1.1.4'

loop_
_geom_angle_atom_site_label_1
_geom_angle_atom_site_label_2
_geom_angle_atom_site_label_3
_geom_angle
O2 C1 O1 123.26(14)
O2 C1 C2 125.87(13)
O1 C1 C2 110.86(12)
C1 C2 C3 117.48(12)
C2 C3 C9 111.86(11)
C2 C3 C8 106.53(11)
C9 C3 C8 111.38(12)
C2 C3 C4 109.28(12)
C9 C3 C4 108.66(11)
C8 C3 C4 109.09(11)
C5 C4 C3 114.26(12)
C6 C5 C4 110.80(13)
C5 C6 C7 110.06(13)
C6 C7 C8 110.87(12)
C7 C8 C3 114.18(12)
N1 C9 C3 113.15(11)
O3 C10 O4 124.35(14)
O3 C10 C11 117.94(13)
O4 C10 C11 117.71(13)
C12 C11 C16 119.09(13)
C12 C11 C10 120.22(13)
C16 C11 C10 120.68(13)
C13 C12 C11 121.07(14)
C12 C13 C14 119.25(14)
C15 C14 C13 120.86(14)
C14 C15 C16 119.89(14)
O5 C16 C15 119.25(13)
O5 C16 C11 120.94(13)
C15 C16 C11 119.80(13)
O6 C17 O7 123.02(13)
O6 C17 C18 125.98(13)
O7 C17 C18 111.00(12)
C17 C18 C19 117.75(12)
C25 C19 C18 111.87(11)
C25 C19 C20 109.02(11)
C18 C19 C20 108.84(11)
C25 C19 C24 106.17(12)
C18 C19 C24 112.19(12)
C20 C19 C24 108.66(11)
C21 C20 C19 114.52(12)
C22 C21 C20 110.50(13)
C21 C22 C23 110.10(13)
C24 C23 C22 111.29(13)
C23 C24 C19 113.85(13)
N2 C25 C19 114.13(12)
O8 C26 O9 124.64(14)
O8 C26 C27 117.79(13)
O9 C26 C27 117.55(13)
C28 C27 C32 119.04(13)
C28 C27 C26 120.37(13)
C32 C27 C26 120.58(13)
C29 C28 C27 121.35(14)
C28 C29 C30 119.15(14)
C31 C30 C29 120.50(14)
C30 C31 C32 120.57(14)
O10 C32 C31 118.81(13)
O10 C32 C27 121.79(13)
C31 C32 C27 119.40(13)

loop_
_geom_bond_atom_site_label_1
_geom_bond_atom_site_label_2
_geom_bond_distance
O1 C1 1.3279(18)
O2 C1 1.2099(18)
O3 C10 1.2540(19)
O4 C10 1.2671(18)
O5 C16 1.3539(17)
O6 C17 1.2103(18)
O7 C17 1.3289(17)
O8 C26 1.2588(18)
O9 C26 1.2619(19)
O10 C32 1.3519(18)
N1 C9 1.4943(18)
N2 C25 1.495(2)
C1 C2 1.5059(19)
C2 C3 1.5328(19)
C3 C9 1.5369(19)
C3 C8 1.5419(19)
C3 C4 1.545(2)
C4 C5 1.529(2)
C5 C6 1.522(2)
C6 C7 1.523(2)
C7 C8 1.528(2)
C10 C11 1.4938(19)
C11 C12 1.397(2)
C11 C16 1.404(2)
C12 C13 1.381(2)
C13 C14 1.391(2)
C14 C15 1.384(2)
C15 C16 1.395(2)
C17 C18 1.5100(19)
C18 C19 1.5402(19)
C19 C25 1.531(2)
C19 C20 1.5424(19)
C19 C24 1.545(2)
C20 C21 1.529(2)
C21 C22 1.518(2)
C22 C23 1.527(2)
C23 C24 1.527(2)
C26 C27 1.4954(19)
C27 C28 1.397(2)
C27 C32 1.405(2)
C28 C29 1.382(2)
C29 C30 1.393(2)
C30 C31 1.382(2)
C31 C32 1.395(2)

loop_
_geom_hbond_atom_site_label_D
_geom_hbond_atom_site_label_H
_geom_hbond_atom_site_label_A
_geom_hbond_distance_DH
_geom_hbond_distance_HA
_geom_hbond_distance_DA
_geom_hbond_angle_DHA
_geom_hbond_site_symmetry_A
N1 H1C O9 0.93(2) 1.83(2) 2.7529(17) 171.8(19) 2_645
O10 H10 O9 0.93(2) 1.67(2) 2.5288(16) 153(2) .
N1 H1B O10 0.90(2) 2.28(2) 3.0832(17) 148.5(18) 1_545
N2 H2E O5 0.91(2) 2.10(2) 2.9645(17) 158(2) .
N1 H1A O3 0.92(2) 1.97(2) 2.8406(17) 156.2(18) .
O7 H7 O8 0.95(2) 1.60(2) 2.5466(15) 173(2) 2
O5 H5 O4 0.92(3) 1.63(3) 2.5062(16) 156(2) .
N2 H2D O8 0.91(3) 2.15(3) 2.9486(17) 146(2) .
N2 H2D O6 0.91(3) 2.35(2) 2.8932(17) 118.1(19) 2_545
O1 H1 O3 0.95(3) 1.62(3) 2.5634(16) 174(3) 2_655
N2 H2C O4 0.93(2) 1.86(2) 2.7559(17) 162(2) 2
